data_2102923
loop_
_publ_author_name
'Pramana, S.S'
'Klooster, W.T'
'White, T.J'

_publ_contact_author_address
;Division of Materials Science,
50 Nanyang Avenue,
Singapore,
639798
;
_publ_contact_author_email tjwhite@ntu.edu.sg
_publ_contact_author_fax (65)67909081
_publ_contact_author_name 'TJ White'
_publ_contact_author_phone (65)67906728
_publ_section_title
;
 Framework `interstitial' oxygen in La~10~(GeO~4~)~5~(GeO~5~)O~2~
 apatite electrolyte
;
_journal_coeditor_code LM5010
_journal_date_accepted 2007-05-17
_journal_date_recd_electronic 2007-04-19
_journal_issue 4
_journal_name_full 'Acta Crystallographica Section B'
_journal_page_first 597
_journal_page_last 602
_journal_paper_category FA
_journal_paper_doi 10.1107/S0108768107024317
_journal_volume 63
_journal_year 2007
_chemical_formula_sum 'Ge6 La10 O27'
_chemical_formula_weight 2256.699
_space_group_IT_number 2
_symmetry_cell_setting triclinic
_symmetry_space_group_name_Hall '-P 1'
_symmetry_space_group_name_H-M 'P -1'
_cell_angle_alpha 90.960(5)
_cell_angle_beta 88.079(5)
_cell_angle_gamma 120.890(4)
_cell_formula_units_Z 1
_cell_length_a 9.9346(7)
_cell_length_b 9.9132(7)
_cell_length_c 7.3021(5)
_cell_measurement_reflns_used 1402
_cell_measurement_temperature 300
_cell_volume 616.78(8)
_computing_cell_refinement 'TOPAS (Bruker, 2005)'
_computing_data_collection 'Shimadzu XRD 6000'
_computing_data_reduction 'TOPAS (Bruker, 2005)'
_computing_molecular_graphics
;ATOMS (Shape, 2004),
GFOURIER (Gonzales-Platas, J. & Rodriguez-Carvajal, J. (2006)
;
_computing_structure_refinement 'TOPAS (Bruker, 2005)'
_computing_structure_solution 'TOPAS (Bruker, 2005)'
_diffrn_ambient_temperature 300
_diffrn_measurement_device_type local
_diffrn_radiation_monochromator 'Ge 115'
_diffrn_radiation_probe neutron
_diffrn_radiation_type neutron
_diffrn_radiation_wavelength 1.8834
_diffrn_reflns_limit_h_max 10
_diffrn_reflns_limit_h_min 0
_diffrn_reflns_limit_k_max 8
_diffrn_reflns_limit_k_min -10
_diffrn_reflns_limit_l_max 7
_diffrn_reflns_limit_l_min -7
_exptl_absorpt_coefficient_mu 0.0099
_exptl_crystal_density_diffrn 6.076
_exptl_crystal_density_method 'not measured'
_exptl_crystal_F_000 978
_refine_ls_goodness_of_fit_all 0.72
_refine_ls_matrix_type full
_refine_ls_number_constraints 23
_refine_ls_number_parameters 129
_refine_ls_number_restraints 0
_refine_ls_weighting_scheme sigma
_cod_data_source_file lm5010.cif
_cod_data_source_block La10(GeO4)5(GeO5)O2
_cod_original_cell_volume 616.80(10)
_cod_original_sg_symbol_Hall -P_1
_cod_original_formula_sum 'La10 Ge6 O27'
_cod_database_code 2102923

loop_
_symmetry_equiv_pos_site_id
_symmetry_equiv_pos_as_xyz
1 'x, y, z'
2 '-x, -y, -z'

loop_
_atom_site_type_symbol
_atom_site_label
_atom_site_fract_x
_atom_site_fract_y
_atom_site_fract_z
_atom_site_occupancy
La La1 0.3410(10) 0.6410(10) 0.006(2) 1.000
La La2 0.3020(10) 0.6670(10) 0.508(2) 1.000
La La3 0.2350(10) 0.9930(10) 0.241(2) 1.000
La La4 0.0100(10) 0.2510(10) 0.264(2) 1.000
La La5 0.7710(10) 0.7970(10) 0.228(2) 1.000
Ge Ge1 0.3980(10) 0.3700(10) 0.282(2) 1.000
Ge Ge2 0.6140(10) 0.0150(10) 0.254(2) 1.000
Ge Ge3 0.992(3) 0.597(3) 0.231(3) 0.500
Ge Ge3a 0.936(3) 0.574(3) 0.257(3) 0.500
O O1 0.293(2) 0.465(2) 0.281(2) 1.000
O O2 0.502(2) 0.818(2) 0.258(2) 1.000
O O3 0.212(4) 0.701(5) 0.207(5) 0.500
O O3a 0.149(4) 0.665(4) 0.202(5) 0.500
O O4 0.615(2) 0.484(2) 0.295(2) 1.000
O O5 0.529(2) 0.135(2) 0.231(2) 1.000
O O6 0.882(4) 0.389(4) 0.201(5) 0.500
O O6a 0.824(4) 0.388(4) 0.240(5) 0.500
O O7 0.362(2) 0.278(2) 0.060(2) 1.000
O O8 0.769(2) 0.052(2) 0.094(2) 1.000
O O9 0.885(4) 0.637(4) 0.069(5) 0.500
O O9a 0.914(4) 0.661(5) 0.020(5) 0.500
O O10 0.676(2) 0.778(2) 0.549(2) 1.000
O O11 0.252(2) 0.901(2) 0.558(2) 1.000
O O12 0.068(4) 0.300(4) 0.577(5) 0.500
O O12a 0.017(3) 0.204(4) 0.615(4) 0.500
O O13 0.004(2) 0.020(3) 0.237(3) 1.000
O O14 0.028(4) 0.477(4) 0.511(5) 0.500

loop_
_atom_type_symbol
_atom_type_scat_source
La 'International Tables for Crystallography Volume C'
Ge 'International Tables for Crystallography Volume C'
O 'International Tables for Crystallography Volume C'
